data_2208504
loop_
_publ_author_name
'Je\&s, Inke'
'N\"ather, Christian'

_publ_section_title
Tetra-\m~2~-cyano-\k^8^<i>C</i>:<i>N</i>-\m~2~-2,6-dimethylpyrazine-\k^2^<i>N</i>:<i>N</i>'-hexakis(2,6-dimethylpyrazine-\k<i>N</i>)octa-\m~2~-thiocyanato-\k^16^<i>N</i>:<i>S</i>-decacopper(I,II)
_journal_coeditor_code BT2007
_journal_issue 4
_journal_name_full 'Acta Crystallographica Section E'
_journal_page_first m721
_journal_page_last m723
_journal_paper_doi 10.1107/S1600536806005770
_journal_volume 62
_journal_year 2006
_chemical_formula_iupac '[Cu10 (C N)4 (N C S)8 (C6 H8 N2)7]'
_chemical_formula_moiety 'C54 H56 Cu10 N26 S8'
_chemical_formula_sum 'C54 H56 Cu10 N26 S8'
_chemical_formula_weight 1961.13
_chemical_name_systematic
;
Tetra-\m~2~-cyano-\k^8^C:N-\m~2~-2,5-dimethylpyrazine-\k^2^N:N'-
hexakis(2,5-dimethylpyrazine-\kN)octa-\m~2~-thiocyanato-\k^16^N:S-
decacopper(I,II)
;
_space_group_IT_number 2
_symmetry_cell_setting triclinic
_symmetry_space_group_name_Hall '-P 1'
_symmetry_space_group_name_H-M 'P -1'
_atom_sites_solution_hydrogens geom
_atom_sites_solution_primary direct
_atom_sites_solution_secondary difmap
_audit_creation_method SHELXL-97
_cell_angle_alpha 97.837(11)
_cell_angle_beta 109.463(10)
_cell_angle_gamma 92.057(10)
_cell_formula_units_Z 1
_cell_length_a 10.2406(7)
_cell_length_b 13.2211(12)
_cell_length_c 14.7809(14)
_cell_measurement_reflns_used 8000
_cell_measurement_temperature 220(2)
_cell_measurement_theta_max 50
_cell_measurement_theta_min 3
_cell_volume 1862.1(3)
_computing_cell_refinement 'IPDS Program Package'
_computing_data_collection 'IPDS Program Package (Stoe & Cie, 1998)'
_computing_data_reduction 'IPDS Program Package'
_computing_molecular_graphics 'XP in SHELXTL (Bruker, 1998)'
_computing_publication_material 'CIFTAB in SHELXTL'
_computing_structure_refinement 'SHELXL97 (Sheldrick, 1997)'
_computing_structure_solution 'SHELXS97 (Sheldrick, 1997)'
_diffrn_ambient_temperature 220(2)
_diffrn_measured_fraction_theta_full 0.980
_diffrn_measured_fraction_theta_max 0.980
_diffrn_measurement_device_type 'Stoe IPDS-1'
_diffrn_measurement_method \f
_diffrn_radiation_monochromator graphite
_diffrn_radiation_source 'fine-focus sealed tube'
_diffrn_radiation_type MoK\a
_diffrn_radiation_wavelength 0.71073
_diffrn_reflns_av_R_equivalents 0.1065
_diffrn_reflns_av_sigmaI/netI 0.1752
_diffrn_reflns_limit_h_max 12
_diffrn_reflns_limit_h_min -12
_diffrn_reflns_limit_k_max 15
_diffrn_reflns_limit_k_min -15
_diffrn_reflns_limit_l_max 17
_diffrn_reflns_limit_l_min -17
_diffrn_reflns_number 11439
_diffrn_reflns_theta_full 25.03
_diffrn_reflns_theta_max 25.03
_diffrn_reflns_theta_min 2.31
_diffrn_standards_decay_% 0
_diffrn_standards_interval_time 0
_diffrn_standards_number 0
_exptl_absorpt_coefficient_mu 3.073
_exptl_absorpt_correction_type none
_exptl_crystal_colour red
_exptl_crystal_density_diffrn 1.749
_exptl_crystal_density_method 'not measured'
_exptl_crystal_description plate
_exptl_crystal_F_000 980
_exptl_crystal_size_max 0.08
_exptl_crystal_size_mid 0.08
_exptl_crystal_size_min 0.03
_refine_diff_density_max 0.850
_refine_diff_density_min -0.804
_refine_ls_extinction_coef 0.0015(3)
_refine_ls_extinction_expression Fc^*^=kFc[1+0.001xFc^2^\l^3^/sin(2\q)]^-1/4^
_refine_ls_extinction_method SHELXL97
_refine_ls_goodness_of_fit_ref 0.893
_refine_ls_hydrogen_treatment constr
_refine_ls_matrix_type full
_refine_ls_number_parameters 463
_refine_ls_number_reflns 6451
_refine_ls_number_restraints 0
_refine_ls_restrained_S_all 0.893
_refine_ls_R_factor_all 0.1486
_refine_ls_R_factor_gt 0.0590
_refine_ls_shift/su_max 0.000
_refine_ls_shift/su_mean 0.000
_refine_ls_structure_factor_coef Fsqd
_refine_ls_weighting_details 'calc w=1/[\s^2^(Fo^2^)+(0.0393P)^2^] where P=(Fo^2^+2Fc^2^)/3'
_refine_ls_weighting_scheme calc
_refine_ls_wR_factor_gt 0.1003
_refine_ls_wR_factor_ref 0.1258
_reflns_number_gt 3143
_reflns_number_total 6451
_reflns_threshold_expression I>2\s(I)
_cod_data_source_file bt2007.cif
_cod_data_source_block I
_cod_database_code 2208504
_cod_database_fobs_code 2208504

loop_
_symmetry_equiv_pos_as_xyz
'x, y, z'
'-x, -y, -z'

loop_
_atom_site_type_symbol
_atom_site_label
_atom_site_fract_x
_atom_site_fract_y
_atom_site_fract_z
_atom_site_U_iso_or_equiv
_atom_site_adp_type
_atom_site_calc_flag
_atom_site_refinement_flags
_atom_site_occupancy
_atom_site_disorder_assembly
_atom_site_disorder_group
Cu Cu1 1.32809(12) 0.82344(8) 0.86389(9) 0.0295(3) Uani d . 1 . .
Cu Cu2 1.0000 1.0000 1.0000 0.0280(4) Uani d S 1 . .
Cu Cu3 0.5000 0.5000 1.0000 0.0292(4) Uani d S 1 . .
Cu Cu4 0.81470(12) 0.63714(9) 0.84493(10) 0.0360(4) Uani d . 1 . .
Cu Cu5 0.75140(13) 0.76216(9) 0.68637(10) 0.0360(4) Uani d . 1 . .
Cu Cu6 1.25651(14) 0.64163(10) 0.69705(13) 0.0529(5) Uani d . 1 . .
S S1 0.6927(3) 0.58009(18) 0.6656(2) 0.0317(6) Uani d . 1 . .
C C61 0.5349(9) 0.5913(6) 0.6719(7) 0.023(2) Uani d . 1 . .
N N61 0.4274(8) 0.6012(6) 0.6781(6) 0.035(2) Uani d . 1 . .
S S2 0.7838(2) 0.83457(17) 0.84905(18) 0.0259(6) Uani d . 1 . .
C C62 0.6244(10) 0.8345(6) 0.8586(7) 0.022(2) Uani d . 1 . .
N N62 0.5159(8) 0.8331(5) 0.8665(6) 0.0241(18) Uani d . 1 . .
S S3 1.2838(2) 0.63054(16) 0.86398(18) 0.0242(5) Uani d . 1 . .
C C63 1.1246(9) 0.6344(6) 0.8662(6) 0.0174(19) Uani d . 1 . .
N N63 1.0104(8) 0.6367(5) 0.8639(6) 0.0265(19) Uani d . 1 . .
S S4 1.2072(2) 0.81454(17) 0.68200(19) 0.0283(6) Uani d . 1 . .
C C64 1.0432(10) 0.7994(6) 0.6749(7) 0.022(2) Uani d . 1 . .
N N64 0.9268(9) 0.7888(6) 0.6687(6) 0.032(2) Uani d . 1 . .
N N51 0.6187(8) 0.5499(5) 0.9367(6) 0.0278(19) Uani d . 1 . .
C C51 0.6969(10) 0.5838(6) 0.9038(7) 0.025(2) Uani d . 1 . .
N N52 1.1375(8) 0.9284(5) 0.9628(6) 0.030(2) Uani d . 1 . .
C C52 1.2154(10) 0.8876(6) 0.9283(7) 0.027(2) Uani d . 1 . .
N N1 0.3530(9) 0.8737(6) 0.4523(7) 0.040(2) Uani d . 1 . .
C C1 0.4034(11) 0.9251(7) 0.5433(8) 0.031(2) Uani d . 1 . .
C C2 0.5150(10) 0.8927(7) 0.6121(8) 0.032(2) Uani d . 1 . .
H H2 0.5524 0.9331 0.6738 0.038 Uiso calc R 1 . .
N N2 0.5728(8) 0.8048(6) 0.5943(7) 0.035(2) Uani d . 1 . .
C C3 0.5165(10) 0.7517(7) 0.5041(8) 0.036(3) Uani d . 1 . .
H H3 0.5518 0.6895 0.4886 0.043 Uiso calc R 1 . .
C C4 0.4092(11) 0.7855(7) 0.4337(8) 0.040(3) Uani d . 1 . .
C C5 0.3368(12) 1.0190(7) 0.5670(9) 0.049(3) Uani d . 1 . .
H H5A 0.3019 1.0518 0.5098 0.073 Uiso calc R 1 . .
H H5B 0.4048 1.0661 0.6187 0.073 Uiso calc R 1 . .
H H5C 0.2603 1.0000 0.5880 0.073 Uiso calc R 1 . .
C C6 0.3574(13) 0.7308(10) 0.3292(9) 0.068(4) Uani d . 1 . .
H H6A 0.2657 0.7508 0.2955 0.102 Uiso calc R 1 . .
H H6B 0.3523 0.6573 0.3285 0.102 Uiso calc R 1 . .
H H6C 0.4210 0.7493 0.2969 0.102 Uiso calc R 1 . .
N N11 0.3282(9) 0.2057(5) 0.7503(6) 0.033(2) Uani d . 1 . .
C C11 0.3219(11) 0.2994(7) 0.7260(8) 0.032(2) Uani d . 1 . .
C C12 0.3771(10) 0.3840(7) 0.7980(7) 0.030(2) Uani d . 1 . .
H H12 0.3777 0.4493 0.7796 0.036 Uiso calc R 1 . .
N N12 0.4308(8) 0.3760(5) 0.8949(6) 0.0264(19) Uani d . 1 . .
C C13 0.4296(10) 0.2803(6) 0.9162(7) 0.028(2) Uani d . 1 . .
H H13 0.4609 0.2711 0.9817 0.034 Uiso calc R 1 . .
C C14 0.3838(11) 0.1949(7) 0.8447(8) 0.034(2) Uani d . 1 . .
C C15 0.2525(14) 0.3118(8) 0.6233(8) 0.054(3) Uani d . 1 . .
H H15A 0.2910 0.2679 0.5822 0.080 Uiso calc R 1 . .
H H15B 0.2676 0.3826 0.6160 0.080 Uiso calc R 1 . .
H H15C 0.1536 0.2930 0.6044 0.080 Uiso calc R 1 . .
C C16 0.3918(14) 0.0884(7) 0.8685(8) 0.056(4) Uani d . 1 . .
H H16A 0.3234 0.0421 0.8163 0.084 Uiso calc R 1 . .
H H16B 0.3731 0.0869 0.9285 0.084 Uiso calc R 1 . .
H H16C 0.4841 0.0671 0.8761 0.084 Uiso calc R 1 . .
N N21 0.9976(8) 1.2235(5) 0.7660(6) 0.0292(19) Uani d . 1 . .
C C21 0.9937(9) 1.1217(7) 0.7428(7) 0.026(2) Uani d . 1 . .
C C22 0.9914(9) 1.0580(6) 0.8085(7) 0.028(2) Uani d . 1 . .
H H22 0.9925 0.9872 0.7904 0.033 Uiso calc R 1 . .
N N22 0.9876(8) 1.0923(5) 0.8974(6) 0.0266(19) Uani d . 1 . .
C C23 0.9874(10) 1.1948(6) 0.9191(7) 0.029(2) Uani d . 1 . .
H H23 0.9834 1.2229 0.9800 0.035 Uiso calc R 1 . .
C C24 0.9928(10) 1.2598(6) 0.8537(7) 0.026(2) Uani d . 1 . .
C C25 0.9993(11) 1.0791(7) 0.6442(7) 0.036(3) Uani d . 1 . .
H H25A 0.9328 1.1104 0.5947 0.055 Uiso calc R 1 . .
H H25B 0.9766 1.0055 0.6315 0.055 Uiso calc R 1 . .
H H25C 1.0921 1.0940 0.6430 0.055 Uiso calc R 1 . .
C C26 0.9936(13) 1.3729(7) 0.8803(9) 0.053(3) Uani d . 1 . .
H H26A 1.0732 1.4070 0.8718 0.079 Uiso calc R 1 . .
H H26B 0.9993 1.3890 0.9476 0.079 Uiso calc R 1 . .
H H26C 0.9088 1.3961 0.8388 0.079 Uiso calc R 1 . .
N N31 1.0976(11) 0.5584(8) 0.5851(13) 0.088(5) Uani d . 1 C .
C C31 1.0068(14) 0.4883(10) 0.5922(15) 0.071(5) Uani d . 1 . .
H H31 1.0088 0.4773 0.6542 0.086 Uiso calc PR 0.50 A 2
C C34 1.0924(15) 0.5700(10) 0.4908(17) 0.085(6) Uani d . 1 . .
H H34 1.1566 0.6178 0.4829 0.102 Uiso calc PR 0.50 B 2
C C35 1.001(2) 0.4688(17) 0.6646(18) 0.050(7) Uani d P 0.50 C 1
H H35A 1.0892 0.4471 0.7024 0.075 Uiso calc PR 0.50 C 1
H H35B 0.9281 0.4141 0.6513 0.075 Uiso calc PR 0.50 C 1
H H35C 0.9797 0.5291 0.7009 0.075 Uiso calc PR 0.50 C 1
C C36 1.176(2) 0.6359(14) 0.4564(17) 0.045(6) Uani d P 0.50 C 1
H H36A 1.1989 0.7022 0.4977 0.068 Uiso calc PR 0.50 C 1
H H36B 1.1246 0.6446 0.3902 0.068 Uiso calc PR 0.50 C 1
H H36C 1.2614 0.6048 0.4583 0.068 Uiso calc PR 0.50 C 1

loop_
_atom_site_aniso_label
_atom_site_aniso_U_11
_atom_site_aniso_U_22
_atom_site_aniso_U_33
_atom_site_aniso_U_12
_atom_site_aniso_U_13
_atom_site_aniso_U_23
Cu1 0.0207(7) 0.0265(6) 0.0476(9) 0.0048(5) 0.0215(6) 0.0015(6)
Cu2 0.0384(11) 0.0196(8) 0.0432(11) 0.0163(7) 0.0317(9) 0.0139(8)
Cu3 0.0362(11) 0.0190(8) 0.0408(11) -0.0105(7) 0.0282(9) -0.0028(8)
Cu4 0.0211(7) 0.0486(8) 0.0504(9) 0.0040(6) 0.0225(7) 0.0218(7)
Cu5 0.0204(7) 0.0464(8) 0.0469(9) 0.0048(6) 0.0164(6) 0.0136(7)
Cu6 0.0365(9) 0.0406(8) 0.1032(13) 0.0157(6) 0.0456(9) 0.0251(8)
S1 0.0234(14) 0.0329(14) 0.0460(17) 0.0093(11) 0.0206(13) 0.0066(12)
C61 0.018(5) 0.019(5) 0.032(6) 0.003(4) 0.007(4) 0.010(4)
N61 0.025(5) 0.042(5) 0.042(6) 0.006(4) 0.016(4) 0.016(4)
S2 0.0147(12) 0.0260(12) 0.0407(16) 0.0007(9) 0.0148(12) 0.0043(11)
C62 0.029(6) 0.015(4) 0.027(6) 0.004(4) 0.015(5) 0.002(4)
N62 0.018(4) 0.024(4) 0.038(5) 0.005(3) 0.018(4) 0.006(4)
S3 0.0150(13) 0.0178(11) 0.0421(16) 0.0033(9) 0.0126(11) 0.0043(10)
C63 0.015(5) 0.014(4) 0.027(6) 0.000(3) 0.012(4) 0.005(4)
N63 0.022(5) 0.022(4) 0.043(5) 0.004(3) 0.017(4) 0.013(4)
S4 0.0221(14) 0.0272(12) 0.0423(16) 0.0026(10) 0.0176(12) 0.0111(11)
C64 0.023(6) 0.020(5) 0.028(6) 0.001(4) 0.013(5) 0.009(4)
N64 0.035(5) 0.036(5) 0.037(5) 0.012(4) 0.022(4) 0.020(4)
N51 0.026(5) 0.026(4) 0.035(5) -0.003(3) 0.014(4) 0.008(4)
C51 0.026(5) 0.021(5) 0.027(6) 0.000(4) 0.011(5) 0.002(4)
N52 0.043(5) 0.020(4) 0.038(5) 0.011(4) 0.025(5) 0.013(4)
C52 0.034(6) 0.022(5) 0.029(6) 0.008(4) 0.013(5) 0.009(4)
N1 0.030(5) 0.036(5) 0.051(6) 0.009(4) 0.009(5) 0.010(5)
C1 0.036(6) 0.027(5) 0.040(7) 0.001(5) 0.022(5) 0.011(5)
C2 0.030(6) 0.024(5) 0.046(7) 0.000(4) 0.019(5) 0.010(5)
N2 0.020(5) 0.036(5) 0.057(6) 0.009(4) 0.020(5) 0.017(4)
C3 0.028(6) 0.023(5) 0.055(8) 0.007(4) 0.013(6) 0.001(5)
C4 0.035(7) 0.032(6) 0.047(8) 0.005(5) 0.008(6) 0.000(5)
C5 0.063(8) 0.029(6) 0.069(9) 0.019(5) 0.042(7) 0.007(5)
C6 0.047(8) 0.076(9) 0.057(9) 0.029(7) -0.007(7) -0.017(7)
N11 0.036(5) 0.025(4) 0.036(6) 0.007(4) 0.010(4) 0.006(4)
C11 0.037(6) 0.026(5) 0.040(7) 0.012(4) 0.020(5) 0.010(5)
C12 0.034(6) 0.025(5) 0.041(7) 0.004(4) 0.023(5) 0.010(5)
N12 0.030(5) 0.020(4) 0.036(5) -0.001(3) 0.022(4) 0.001(3)
C13 0.034(6) 0.018(5) 0.037(6) -0.001(4) 0.018(5) 0.005(4)
C14 0.036(6) 0.024(5) 0.037(7) 0.001(4) 0.004(5) 0.008(5)
C15 0.081(10) 0.037(6) 0.053(8) 0.018(6) 0.033(7) 0.009(6)
C16 0.102(11) 0.012(5) 0.043(7) -0.010(6) 0.009(7) 0.011(5)
N21 0.034(5) 0.024(4) 0.030(5) 0.008(4) 0.009(4) 0.010(4)
C21 0.024(5) 0.030(5) 0.026(6) 0.001(4) 0.011(5) 0.007(4)
C22 0.027(6) 0.017(5) 0.042(6) 0.006(4) 0.017(5) -0.001(4)
N22 0.029(5) 0.014(4) 0.042(5) 0.007(3) 0.020(4) 0.001(3)
C23 0.031(6) 0.024(5) 0.038(6) 0.004(4) 0.017(5) 0.008(4)
C24 0.037(6) 0.018(5) 0.026(6) 0.006(4) 0.012(5) 0.008(4)
C25 0.036(6) 0.034(6) 0.042(7) 0.006(5) 0.014(5) 0.014(5)
C26 0.074(9) 0.022(5) 0.058(8) 0.013(5) 0.012(7) 0.018(5)
N31 0.030(6) 0.044(6) 0.203(16) 0.006(5) 0.048(9) 0.048(8)
C31 0.042(9) 0.062(9) 0.147(16) 0.031(7) 0.059(10) 0.063(10)
C34 0.035(9) 0.046(8) 0.18(2) 0.007(7) 0.039(11) 0.045(11)
C35 0.029(14) 0.047(14) 0.065(18) -0.018(11) 0.017(13) -0.018(13)
C36 0.070(17) 0.030(11) 0.058(16) 0.014(11) 0.048(14) 0.011(11)

loop_
_atom_type_symbol
_atom_type_description
_atom_type_scat_dispersion_real
_atom_type_scat_dispersion_imag
_atom_type_scat_source
C C 0.0033 0.0016 'International Tables Vol C Tables 4.2.6.8 and 6.1.1.4'
H H 0.0000 0.0000 'International Tables Vol C Tables 4.2.6.8 and 6.1.1.4'
N N 0.0061 0.0033 'International Tables Vol C Tables 4.2.6.8 and 6.1.1.4'
S S 0.1246 0.1234 'International Tables Vol C Tables 4.2.6.8 and 6.1.1.4'
Cu Cu 0.3201 1.2651 'International Tables Vol C Tables 4.2.6.8 and 6.1.1.4'

loop_
_geom_angle_atom_site_label_1
_geom_angle_atom_site_label_2
_geom_angle_atom_site_label_3
_geom_angle_site_symmetry_1
_geom_angle_site_symmetry_3
_geom_angle
_geom_angle_publ_flag
C52 Cu1 N62 . 1_655 139.8(4) y
C52 Cu1 S4 . . 108.5(3) y
N62 Cu1 S4 1_655 . 98.3(2) y
C52 Cu1 S3 . . 105.0(3) y
N62 Cu1 S3 1_655 . 101.8(2) y
S4 Cu1 S3 . . 95.25(9) ?
N52 Cu2 N52 2_777 . 180.0(5) y
N52 Cu2 N22 2_777 2_777 89.7(3) y
N52 Cu2 N22 . 2_777 90.3(3) y
N52 Cu2 N22 2_777 . 90.3(3) y
N52 Cu2 N22 . . 89.7(3) y
N22 Cu2 N22 2_777 . 180.000(3) y
N51 Cu3 N51 2_667 . 180.000(2) y
N51 Cu3 N12 2_667 2_667 90.9(3) y
N51 Cu3 N12 . 2_667 89.1(3) y
N51 Cu3 N12 2_667 . 89.1(3) y
N51 Cu3 N12 . . 90.9(3) ?
N12 Cu3 N12 2_667 . 180.0000(10) y
C51 Cu4 N63 . . 135.0(4) y
C51 Cu4 S1 . . 104.7(3) y
N63 Cu4 S1 . . 105.2(2) y
C51 Cu4 S2 . . 107.5(3) y
N63 Cu4 S2 . . 100.6(2) y
S1 Cu4 S2 . . 98.06(9) y
C51 Cu4 Cu5 . . 129.7(3) y
N63 Cu4 Cu5 . . 95.3(2) y
S1 Cu4 Cu5 . . 51.49(6) y
S2 Cu4 Cu5 . . 49.74(6) y
N64 Cu5 N2 . . 120.8(3) y
N64 Cu5 S2 . . 105.9(3) y
N2 Cu5 S2 . . 110.3(3) y
N64 Cu5 S1 . . 110.4(2) y
N2 Cu5 S1 . . 100.2(2) y
S2 Cu5 S1 . . 108.83(10) y
N64 Cu5 Cu4 . . 104.7(2) y
N2 Cu5 Cu4 . . 134.1(2) y
S2 Cu5 Cu4 . . 57.99(7) y
S1 Cu5 Cu4 . . 54.71(8) y
N61 Cu6 N31 1_655 . 106.2(4) y
N61 Cu6 S4 1_655 . 116.2(2) y
N31 Cu6 S4 . . 103.4(3) y
N61 Cu6 S3 1_655 . 106.7(3) y
N31 Cu6 S3 . . 121.0(4) y
S4 Cu6 S3 . . 103.97(10) y
C61 S1 Cu5 . . 94.9(3) ?
C61 S1 Cu4 . . 94.1(3) ?
Cu5 S1 Cu4 . . 73.79(8) ?
N61 C61 S1 . . 178.2(9) ?
C61 N61 Cu6 . 1_455 170.5(8) ?
C62 S2 Cu5 . . 106.4(3) ?
C62 S2 Cu4 . . 98.7(3) ?
Cu5 S2 Cu4 . . 72.28(8) ?
N62 C62 S2 . . 178.6(9) ?
C62 N62 Cu1 . 1_455 173.3(8) ?
C63 S3 Cu6 . . 103.6(3) ?
C63 S3 Cu1 . . 96.5(3) ?
Cu6 S3 Cu1 . . 75.99(8) ?
N63 C63 S3 . . 177.3(9) ?
C63 N63 Cu4 . . 173.8(8) ?
C64 S4 Cu6 . . 96.3(3) ?
C64 S4 Cu1 . . 100.3(3) ?
Cu6 S4 Cu1 . . 77.18(9) ?
N64 C64 S4 . . 179.2(9) ?
C64 N64 Cu5 . . 167.3(8) ?
C51 N51 Cu3 . . 175.6(8) ?
N51 C51 Cu4 . . 177.0(8) ?
C52 N52 Cu2 . . 171.6(8) ?
N52 C52 Cu1 . . 175.4(9) ?
C1 N1 C4 . . 117.1(9) ?
N1 C1 C2 . . 120.7(9) ?
N1 C1 C5 . . 118.0(10) ?
C2 C1 C5 . . 121.3(10) ?
N2 C2 C1 . . 122.6(10) ?
N2 C2 H2 . . 118.7 ?
C1 C2 H2 . . 118.7 ?
C3 N2 C2 . . 115.8(9) ?
C3 N2 Cu5 . . 119.3(6) ?
C2 N2 Cu5 . . 124.3(7) ?
N2 C3 C4 . . 122.1(9) ?
N2 C3 H3 . . 118.9 ?
C4 C3 H3 . . 118.9 ?
N1 C4 C3 . . 121.5(10) ?
N1 C4 C6 . . 116.8(10) ?
C3 C4 C6 . . 121.4(9) ?
C1 C5 H5A . . 109.5 ?
C1 C5 H5B . . 109.5 ?
H5A C5 H5B . . 109.5 ?
C1 C5 H5C . . 109.5 ?
H5A C5 H5C . . 109.5 ?
H5B C5 H5C . . 109.5 ?
C4 C6 H6A . . 109.5 ?
C4 C6 H6B . . 109.5 ?
H6A C6 H6B . . 109.5 ?
C4 C6 H6C . . 109.5 ?
H6A C6 H6C . . 109.5 ?
H6B C6 H6C . . 109.5 ?
C11 N11 C14 . . 119.4(8) ?
N11 C11 C12 . . 119.4(9) ?
N11 C11 C15 . . 119.5(9) ?
C12 C11 C15 . . 121.1(8) ?
N12 C12 C11 . . 122.7(8) ?
N12 C12 H12 . . 118.7 ?
C11 C12 H12 . . 118.7 ?
C13 N12 C12 . . 115.7(8) ?
C13 N12 Cu3 . . 121.7(7) ?
C12 N12 Cu3 . . 122.5(6) ?
N12 C13 C14 . . 122.1(9) ?
N12 C13 H13 . . 118.9 ?
C14 C13 H13 . . 118.9 ?
N11 C14 C13 . . 120.5(8) ?
N11 C14 C16 . . 117.6(9) ?
C13 C14 C16 . . 121.9(9) ?
C11 C15 H15A . . 109.5 ?
C11 C15 H15B . . 109.5 ?
H15A C15 H15B . . 109.5 ?
C11 C15 H15C . . 109.5 ?
H15A C15 H15C . . 109.5 ?
H15B C15 H15C . . 109.5 ?
C14 C16 H16A . . 109.5 ?
C14 C16 H16B . . 109.5 ?
H16A C16 H16B . . 109.5 ?
C14 C16 H16C . . 109.5 ?
H16A C16 H16C . . 109.5 ?
H16B C16 H16C . . 109.5 ?
C24 N21 C21 . . 117.2(7) ?
N21 C21 C22 . . 121.0(8) ?
N21 C21 C25 . . 118.1(8) ?
C22 C21 C25 . . 120.9(8) ?
N22 C22 C21 . . 123.1(8) ?
N22 C22 H22 . . 118.4 ?
C21 C22 H22 . . 118.4 ?
C22 N22 C23 . . 115.5(8) ?
C22 N22 Cu2 . . 123.5(6) ?
C23 N22 Cu2 . . 120.7(6) ?
N22 C23 C24 . . 121.7(9) ?
N22 C23 H23 . . 119.2 ?
C24 C23 H23 . . 119.2 ?
N21 C24 C23 . . 121.5(8) ?
N21 C24 C26 . . 118.2(8) ?
C23 C24 C26 . . 120.3(8) ?
C21 C25 H25A . . 109.5 ?
C21 C25 H25B . . 109.5 ?
H25A C25 H25B . . 109.5 ?
C21 C25 H25C . . 109.5 ?
H25A C25 H25C . . 109.5 ?
H25B C25 H25C . . 109.5 ?
C24 C26 H26A . . 109.5 ?
C24 C26 H26B . . 109.5 ?
H26A C26 H26B . . 109.5 ?
C24 C26 H26C . . 109.5 ?
H26A C26 H26C . . 109.5 ?
H26B C26 H26C . . 109.5 ?
C31 N31 C34 . . 116.9(14) ?
C31 N31 Cu6 . . 126.6(15) ?
C34 N31 Cu6 . . 116.2(9) ?
C35 C31 N31 . . 125(2) ?
C35 C31 C34 . 2_766 113.8(17) ?
N31 C31 C34 . 2_766 121.6(16) ?
C35 C31 H31 . . 5.4 ?
N31 C31 H31 . . 119.2 ?
C34 C31 H31 2_766 . 119.2 ?
N31 C34 C31 . 2_766 121.5(12) ?
N31 C34 C36 . . 131.7(18) ?
C31 C34 C36 2_766 . 106.8(19) ?
N31 C34 H34 . . 119.3 ?
C31 C34 H34 2_766 . 119.3 ?
C36 C34 H34 . . 12.4 ?
C31 C35 H35A . . 109.5 ?
C31 C35 H35B . . 109.5 ?
C31 C35 H35C . . 109.5 ?
C34 C36 H36A . . 109.5 ?
C34 C36 H36B . . 109.5 ?
C34 C36 H36C . . 109.5 ?

loop_
_geom_bond_atom_site_label_1
_geom_bond_atom_site_label_2
_geom_bond_site_symmetry_2
_geom_bond_distance
_geom_bond_publ_flag
Cu1 C52 . 1.881(9) y
Cu1 N62 1_655 1.910(7) y
Cu1 S4 . 2.542(3) y
Cu1 S3 . 2.574(2) y
Cu2 N52 2_777 1.910(8) y
Cu2 N52 . 1.910(8) y
Cu2 N22 2_777 2.047(7) y
Cu2 N22 . 2.047(7) y
Cu3 N51 2_667 1.912(7) y
Cu3 N51 . 1.912(7) y
Cu3 N12 2_667 2.023(7) y
Cu3 N12 . 2.023(7) y
Cu4 C51 . 1.875(9) y
Cu4 N63 . 1.929(8) y
Cu4 S1 . 2.517(3) y
Cu4 S2 . 2.636(3) y
Cu4 Cu5 . 2.9609(18) y
Cu5 N64 . 1.927(8) y
Cu5 N2 . 2.035(8) y
Cu5 S2 . 2.372(3) y
Cu5 S1 . 2.413(3) y
Cu6 N61 1_655 1.945(8) y
Cu6 N31 . 2.044(14) y
Cu6 S4 . 2.383(3) y
Cu6 S3 . 2.414(3) y
S1 C61 . 1.659(9) y
C61 N61 . 1.145(11) y
N61 Cu6 1_455 1.945(8) y
S2 C62 . 1.684(9) ?
C62 N62 . 1.155(10) ?
N62 Cu1 1_455 1.910(7) y
S3 C63 . 1.644(8) ?
C63 N63 . 1.160(10) ?
S4 C64 . 1.651(9) ?
C64 N64 . 1.166(11) ?
N51 C51 . 1.171(10) ?
N52 C52 . 1.190(11) ?
N1 C1 . 1.342(13) ?
N1 C4 . 1.355(12) ?
C1 C2 . 1.380(13) ?
C1 C5 . 1.493(13) ?
C2 N2 . 1.356(11) ?
C2 H2 . 0.9400 ?
N2 C3 . 1.344(13) ?
C3 C4 . 1.374(14) ?
C3 H3 . 0.9400 ?
C4 C6 . 1.521(15) ?
C5 H5A . 0.9700 ?
C5 H5B . 0.9700 ?
C5 H5C . 0.9700 ?
C6 H6A . 0.9700 ?
C6 H6B . 0.9700 ?
C6 H6C . 0.9700 ?
N11 C11 . 1.334(11) ?
N11 C14 . 1.350(12) ?
C11 C12 . 1.390(13) ?
C11 C15 . 1.480(14) ?
C12 N12 . 1.372(12) ?
C12 H12 . 0.9400 ?
N12 C13 . 1.346(10) ?
C13 C14 . 1.384(12) ?
C13 H13 . 0.9400 ?
C14 C16 . 1.496(12) ?
C15 H15A . 0.9700 ?
C15 H15B . 0.9700 ?
C15 H15C . 0.9700 ?
C16 H16A . 0.9700 ?
C16 H16B . 0.9700 ?
C16 H16C . 0.9700 ?
N21 C24 . 1.337(11) ?
N21 C21 . 1.339(11) ?
C21 C22 . 1.375(12) ?
C21 C25 . 1.509(13) ?
C22 N22 . 1.344(11) ?
C22 H22 . 0.9400 ?
N22 C23 . 1.350(10) ?
C23 C24 . 1.391(12) ?
C23 H23 . 0.9400 ?
C24 C26 . 1.493(12) ?
C25 H25A . 0.9700 ?
C25 H25B . 0.9700 ?
C25 H25C . 0.9700 ?
C26 H26A . 0.9700 ?
C26 H26B . 0.9700 ?
C26 H26C . 0.9700 ?
N31 C31 . 1.329(14) ?
N31 C34 . 1.41(2) ?
C31 C35 . 1.15(3) ?
C31 C34 2_766 1.41(2) ?
C31 H31 . 0.9400 ?
C34 C31 2_766 1.41(2) ?
C34 C36 . 1.45(2) ?
C34 H34 . 0.9400 ?
C35 H35A . 0.9700 ?
C35 H35B . 0.9700 ?
C35 H35C . 0.9700 ?
C36 H36A . 0.9700 ?
C36 H36B . 0.9700 ?
C36 H36C . 0.9700 ?
